data_4127127
loop_
_publ_author_name
'Gao, Yang'
'Emge, Thomas J.'
'Krogh-Jespersen, Karsten'
'Goldman, Alan S.'

_publ_section_title
;
 Selective Dehydrogenative Coupling of Ethylene to Butadiene via an
 Iridacyclopentane Complex.
;
_journal_name_full 'Journal of the American Chemical Society'
_journal_paper_doi 10.1021/jacs.7b11689
_journal_year 2018
_chemical_formula_sum 'C23 H31 Ir N2 O3'
_chemical_formula_weight 575.70
_space_group_crystal_system monoclinic
_space_group_IT_number 14
_space_group_name_Hall '-P 2yn'
_space_group_name_H-M_alt 'P 1 21/n 1'
_symmetry_space_group_name_Hall '-P 2yn'
_symmetry_space_group_name_H-M 'P 1 21/n 1'
_atom_sites_solution_hydrogens geom
_audit_creation_method SHELXL-2016/6
_cell_angle_alpha 90
_cell_angle_beta 108.945(2)
_cell_angle_gamma 90
_cell_formula_units_Z 4
_cell_length_a 8.6341(12)
_cell_length_b 22.668(3)
_cell_length_c 11.4074(16)
_cell_measurement_reflns_used 8383
_cell_measurement_temperature 120(2)
_cell_measurement_theta_max 31.00
_cell_measurement_theta_min 2.59
_cell_volume 2111.7(5)
_computing_cell_refinement 'Bruker SAINT'
_computing_data_collection 'Bruker SMART'
_computing_data_reduction 'Bruker SAINT'
_computing_molecular_graphics 'Bruker SHELXTL'
_computing_publication_material SHELXL-2014/7
_computing_structure_refinement 'SHELXL-2016/6 (Sheldrick, 2016)'
_computing_structure_solution 'SHELXL-2014/7 (Sheldrick, 2014)'
_diffrn_ambient_temperature 120(2)
_diffrn_measured_fraction_theta_full 1.000
_diffrn_measured_fraction_theta_max 1.000
_diffrn_measurement_device_type 'Bruker APEX'
_diffrn_measurement_method '\w scans'
_diffrn_radiation_type MoK\a
_diffrn_radiation_wavelength 0.71073
_diffrn_reflns_av_R_equivalents 0.0384
_diffrn_reflns_av_unetI/netI 0.0306
_diffrn_reflns_Laue_measured_fraction_full 1.000
_diffrn_reflns_Laue_measured_fraction_max 1.000
_diffrn_reflns_limit_h_max 10
_diffrn_reflns_limit_h_min -10
_diffrn_reflns_limit_k_max 27
_diffrn_reflns_limit_k_min -27
_diffrn_reflns_limit_l_max 13
_diffrn_reflns_limit_l_min -13
_diffrn_reflns_number 18032
_diffrn_reflns_point_group_measured_fraction_full 1.000
_diffrn_reflns_point_group_measured_fraction_max 1.000
_diffrn_reflns_theta_full 25.242
_diffrn_reflns_theta_max 25.681
_diffrn_reflns_theta_min 1.797
_diffrn_source 'sealed tube'
_exptl_absorpt_coefficient_mu 6.350
_exptl_absorpt_correction_T_max 0.2664
_exptl_absorpt_correction_T_min 0.0843
_exptl_absorpt_correction_type numerical
_exptl_absorpt_process_details
; 
 SADABS 2016/2: Krause, L., Herbst-Irmer, R., Sheldrick G.M. & Stalke D., 
 J. Appl. Cryst. 48 (2015) 3-10 
;
_exptl_crystal_colour yellow
_exptl_crystal_density_diffrn 1.811
_exptl_crystal_description plate
_exptl_crystal_F_000 1136
_exptl_crystal_size_max 0.500
_exptl_crystal_size_mid 0.170
_exptl_crystal_size_min 0.030
_refine_diff_density_max 4.859
_refine_diff_density_min -2.363
_refine_diff_density_rms 0.177
_refine_ls_extinction_method none
_refine_ls_goodness_of_fit_ref 1.187
_refine_ls_hydrogen_treatment constr
_refine_ls_matrix_type full
_refine_ls_number_parameters 298
_refine_ls_number_reflns 4004
_refine_ls_number_restraints 132
_refine_ls_restrained_S_all 1.170
_refine_ls_R_factor_all 0.0500
_refine_ls_R_factor_gt 0.0456
_refine_ls_shift/su_max 0.000
_refine_ls_shift/su_mean 0.000
_refine_ls_structure_factor_coef Fsqd
_refine_ls_weighting_details 'w=1/[\s^2^(Fo^2^)+(0.0355P)^2^+21.6190P] where P=(Fo^2^+2Fc^2^)/3'
_refine_ls_weighting_scheme calc
_refine_ls_wR_factor_gt 0.1029
_refine_ls_wR_factor_ref 0.1049
_reflns_Friedel_coverage 0.000
_reflns_number_gt 3698
_reflns_number_total 4004
_reflns_threshold_expression 'I > 2\s(I)'
_cod_data_source_file ja7b11689_si_003.cif
_cod_data_source_block irphebu1m_0m
_cod_database_code 4127127
_shelx_shelxl_version_number 2016/6
_shelx_space_group_comment
; 
The symmetry employed for this shelxl refinement is uniquely defined 
by the following loop, which should always be used as a source of 
symmetry information in preference to the above space-group names. 
They are only intended as comments. 
;
_shelx_estimated_absorpt_t_min 0.143
_shelx_estimated_absorpt_t_max 0.832
_exptl_absorpt_special_details
; 
 Crystal faces: 
  
     H       K       L      d(mm) 
  
   1.000   0.000   0.000   0.25000 
  -1.000   0.000   0.000   0.25000 
   0.000   1.000   0.000   0.00500 
   0.000  -1.000   0.000   0.00500 
   0.000   0.000  -1.000   0.08500 
   0.000   0.000   1.000   0.08500 
  
   6 Faces  +   8 Corners  =  12 Edges  +  2 
  
 Cycle  1     Mu   0.000 mm-1     Rint  0.11504 
 Cycle  2     Mu   5.000 mm-1     Rint  0.10069 
 Cycle  3     Mu  13.090 mm-1     Rint  0.14364 
 Cycle  4     Mu   4.796 mm-1     Rint  0.10050 
 Cycle  5     Mu   4.307 mm-1     Rint  0.10034 
 Cycle  6     Mu   4.339 mm-1     Rint  0.10034 
 Cycle  7     Mu   4.323 mm-1     Rint  0.10034 
 Cycle  8     Mu   4.342 mm-1     Rint  0.10034 
 Cycle  9     Mu   4.394 mm-1     Rint  0.10034 
 All Rint values calculated using   20540 selected reflections only 
 Rint 0.1150 for mu = 0 and 0.1003 for mu =   4.359 mm-1 
 All Rint values calculated using   20540 selected reflections only 
 Minimum and maximum transmission coefficients = 0.39664 and 0.95730 
 Minimum and maximum t-bar = 0.0100 and 0.1896 mm 
;

loop_
_space_group_symop_operation_xyz
'x, y, z'
'-x+1/2, y+1/2, -z+1/2'
'-x, -y, -z'
'x-1/2, -y-1/2, z-1/2'

loop_
_atom_site_label
_atom_site_type_symbol
_atom_site_fract_x
_atom_site_fract_y
_atom_site_fract_z
_atom_site_U_iso_or_equiv
_atom_site_adp_type
_atom_site_occupancy
_atom_site_site_symmetry_order
_atom_site_calc_flag
_atom_site_refinement_flags_posn
_atom_site_refinement_flags_adp
_atom_site_refinement_flags_occupancy
_atom_site_disorder_assembly
_atom_site_disorder_group
Ir1 Ir 0.35287(4) 0.37090(2) 0.76024(2) 0.02196(11) Uani 1 1 d . . . . .
O1 O 0.3702(7) 0.3961(3) 0.4040(5) 0.0321(13) Uani 1 1 d . . . . .
O2 O 0.1873(8) 0.5070(3) 0.9335(5) 0.0356(14) Uani 1 1 d . . . . .
O3 O 0.7204(8) 0.3818(3) 0.8912(6) 0.0447(16) Uani 1 1 d . . . . .
N1 N 0.3833(8) 0.3560(3) 0.5877(6) 0.0275(15) Uani 1 1 d . . . . .
N2 N 0.2810(8) 0.4200(3) 0.8903(6) 0.0249(14) Uani 1 1 d . . . . .
C1 C 0.2790(9) 0.4479(3) 0.6719(6) 0.0184(14) Uani 1 1 d . . . . .
C2 C 0.2845(9) 0.4555(3) 0.5516(6) 0.0194(15) Uani 1 1 d . . . . .
C3 C 0.2338(9) 0.5094(3) 0.4889(6) 0.0200(15) Uani 1 1 d . . . . .
C4 C 0.1740(9) 0.5524(3) 0.5487(6) 0.0197(15) Uani 1 1 d . . . . .
H4 H 0.140384 0.588911 0.507213 0.024 Uiso 1 1 calc R U . . .
C5 C 0.1601(9) 0.5454(3) 0.6680(7) 0.0210(15) Uani 1 1 d . . . . .
C6 C 0.2149(9) 0.4919(3) 0.7282(7) 0.0209(15) Uani 1 1 d . . . . .
C7 C 0.3453(9) 0.4017(3) 0.5150(7) 0.0227(16) Uani 1 1 d . . . . .
C8 C 0.2454(10) 0.5212(4) 0.3611(7) 0.0262(17) Uani 1 1 d . . . . .
H8A H 0.200504 0.560357 0.332917 0.039 Uiso 1 1 calc R U . . .
H8B H 0.182785 0.491234 0.302997 0.039 Uiso 1 1 calc R U . . .
H8C H 0.360329 0.519671 0.364874 0.039 Uiso 1 1 calc R U . . .
C9 C 0.0890(10) 0.5953(3) 0.7217(7) 0.0259(16) Uani 1 1 d . . . . .
H9A H 0.161412 0.603937 0.805816 0.039 Uiso 1 1 calc R U . . .
H9B H -0.019244 0.583835 0.724555 0.039 Uiso 1 1 calc R U . . .
H9C H 0.078501 0.630417 0.669730 0.039 Uiso 1 1 calc R U . . .
C10 C 0.2260(10) 0.4721(3) 0.8519(7) 0.0245(16) Uani 1 1 d . . . . .
C11A C 0.473(3) 0.3446(9) 0.4135(19) 0.034(3) Uani 0.42(2) 1 d D U P A 1
H11A H 0.586564 0.356099 0.421451 0.041 Uiso 0.42(2) 1 calc R U P A 1
H11B H 0.429504 0.318752 0.340185 0.041 Uiso 0.42(2) 1 calc R U P A 1
C12A C 0.466(3) 0.3137(9) 0.5314(16) 0.026(2) Uani 0.42(2) 1 d D U P A 1
C13A C 0.636(3) 0.2977(15) 0.618(2) 0.033(3) Uani 0.42(2) 1 d D U P A 1
H13A H 0.626160 0.272724 0.684920 0.050 Uiso 0.42(2) 1 calc R U P A 1
H13B H 0.695902 0.333767 0.652313 0.050 Uiso 0.42(2) 1 calc R U P A 1
H13C H 0.695487 0.276227 0.570924 0.050 Uiso 0.42(2) 1 calc R U P A 1
C14A C 0.358(3) 0.2592(12) 0.501(3) 0.033(3) Uani 0.42(2) 1 d D U P A 1
H14A H 0.364488 0.238343 0.577288 0.049 Uiso 0.42(2) 1 calc R U P A 1
H14B H 0.395541 0.233101 0.446794 0.049 Uiso 0.42(2) 1 calc R U P A 1
H14C H 0.244521 0.271004 0.457847 0.049 Uiso 0.42(2) 1 calc R U P A 1
C15A C 0.260(2) 0.4758(5) 1.0543(13) 0.038(3) Uani 0.70(3) 1 d D U P B 1
H15A H 0.180604 0.474371 1.100207 0.045 Uiso 0.70(3) 1 calc R U P B 1
H15B H 0.359611 0.496706 1.105913 0.045 Uiso 0.70(3) 1 calc R U P B 1
C16A C 0.3036(16) 0.4131(6) 1.0245(15) 0.026(2) Uani 0.70(3) 1 d D U P B 1
C17A C 0.4777(15) 0.3966(8) 1.1006(14) 0.032(3) Uani 0.70(3) 1 d D U P B 1
H17A H 0.500381 0.356148 1.080736 0.048 Uiso 0.70(3) 1 calc R U P B 1
H17B H 0.490642 0.399396 1.189008 0.048 Uiso 0.70(3) 1 calc R U P B 1
H17C H 0.554417 0.423700 1.081132 0.048 Uiso 0.70(3) 1 calc R U P B 1
C18A C 0.182(2) 0.3684(7) 1.042(4) 0.039(3) Uani 0.70(3) 1 d D U P B 1
H18A H 0.214445 0.328674 1.025584 0.058 Uiso 0.70(3) 1 calc R U P B 1
H18B H 0.072452 0.377239 0.984787 0.058 Uiso 0.70(3) 1 calc R U P B 1
H18C H 0.180378 0.370461 1.127627 0.058 Uiso 0.70(3) 1 calc R U P B 1
C11B C 0.397(2) 0.3301(7) 0.3934(13) 0.034(3) Uani 0.58(2) 1 d D U P A 2
H11C H 0.485930 0.322765 0.357736 0.041 Uiso 0.58(2) 1 calc R U P A 2
H11D H 0.295952 0.310686 0.340601 0.041 Uiso 0.58(2) 1 calc R U P A 2
C12B C 0.445(2) 0.3074(7) 0.5271(12) 0.026(2) Uani 0.58(2) 1 d D U P A 2
C13B C 0.630(2) 0.3061(11) 0.5886(19) 0.033(3) Uani 0.58(2) 1 d D U P A 2
H13D H 0.656313 0.297448 0.677102 0.050 Uiso 0.58(2) 1 calc R U P A 2
H13E H 0.676344 0.344593 0.578589 0.050 Uiso 0.58(2) 1 calc R U P A 2
H13F H 0.677605 0.275525 0.549855 0.050 Uiso 0.58(2) 1 calc R U P A 2
C14B C 0.373(3) 0.2468(8) 0.5328(18) 0.033(3) Uani 0.58(2) 1 d D U P A 2
H14D H 0.414032 0.231875 0.617968 0.049 Uiso 0.58(2) 1 calc R U P A 2
H14E H 0.405560 0.219707 0.477830 0.049 Uiso 0.58(2) 1 calc R U P A 2
H14F H 0.253564 0.249610 0.506131 0.049 Uiso 0.58(2) 1 calc R U P A 2
C15B C 0.181(5) 0.4735(12) 1.039(3) 0.038(3) Uani 0.30(3) 1 d D U P B 2
H15C H 0.067671 0.464394 1.035154 0.045 Uiso 0.30(3) 1 calc R U P B 2
H15D H 0.238883 0.493827 1.118244 0.045 Uiso 0.30(3) 1 calc R U P B 2
C16B C 0.274(3) 0.4182(12) 1.021(3) 0.026(2) Uani 0.30(3) 1 d D U P B 2
C17B C 0.453(3) 0.4203(17) 1.100(3) 0.032(3) Uani 0.30(3) 1 d D U P B 2
H17D H 0.508100 0.384328 1.086722 0.048 Uiso 0.30(3) 1 calc R U P B 2
H17E H 0.462409 0.423328 1.187768 0.048 Uiso 0.30(3) 1 calc R U P B 2
H17F H 0.505292 0.454756 1.076493 0.048 Uiso 0.30(3) 1 calc R U P B 2
C18B C 0.194(5) 0.3623(13) 1.048(9) 0.039(3) Uani 0.30(3) 1 d D U P B 2
H18D H 0.251603 0.327818 1.030412 0.058 Uiso 0.30(3) 1 calc R U P B 2
H18E H 0.079029 0.361101 0.994620 0.058 Uiso 0.30(3) 1 calc R U P B 2
H18F H 0.199573 0.361779 1.134841 0.058 Uiso 0.30(3) 1 calc R U P B 2
C19 C 0.3821(10) 0.2821(4) 0.8395(8) 0.0296(18) Uani 1 1 d . . . . .
H19A H 0.474986 0.261936 0.823550 0.035 Uiso 1 1 calc R U . . .
H19B H 0.405701 0.284443 0.930344 0.035 Uiso 1 1 calc R U . . .
C20 C 0.2231(12) 0.2470(4) 0.7800(10) 0.041(2) Uani 1 1 d . . . . .
H20A H 0.228770 0.226979 0.704429 0.049 Uiso 1 1 calc R U . . .
H20B H 0.212191 0.216338 0.838655 0.049 Uiso 1 1 calc R U . . .
C21 C 0.0753(12) 0.2866(4) 0.7467(10) 0.044(2) Uani 1 1 d . . . . .
H21A H 0.048890 0.296988 0.822373 0.053 Uiso 1 1 calc R U . . .
H21B H -0.020119 0.265779 0.689317 0.053 Uiso 1 1 calc R U . . .
C22 C 0.1090(9) 0.3422(4) 0.6857(8) 0.0290(18) Uani 1 1 d . . . . .
H22A H 0.035330 0.373901 0.695561 0.035 Uiso 1 1 calc R U . . .
H22B H 0.083753 0.334864 0.595895 0.035 Uiso 1 1 calc R U . . .
C23 C 0.5810(10) 0.3814(3) 0.8388(8) 0.0294(18) Uani 1 1 d . . . . .

loop_
_atom_site_aniso_label
_atom_site_aniso_U_11
_atom_site_aniso_U_22
_atom_site_aniso_U_33
_atom_site_aniso_U_23
_atom_site_aniso_U_13
_atom_site_aniso_U_12
Ir1 0.02511(17) 0.02388(17) 0.01500(16) 0.00356(12) 0.00392(11) 0.00121(12)
O1 0.042(3) 0.039(3) 0.019(3) 0.002(2) 0.016(3) 0.015(3)
O2 0.060(4) 0.032(3) 0.022(3) -0.001(2) 0.024(3) -0.001(3)
O3 0.030(3) 0.053(4) 0.044(4) 0.001(3) 0.001(3) 0.000(3)
N1 0.027(3) 0.030(4) 0.025(3) 0.002(3) 0.008(3) 0.010(3)
N2 0.035(4) 0.028(3) 0.014(3) -0.001(3) 0.011(3) -0.006(3)
C1 0.022(4) 0.020(4) 0.013(3) 0.002(3) 0.007(3) -0.003(3)
C2 0.017(3) 0.028(4) 0.013(3) 0.002(3) 0.006(3) 0.004(3)
C3 0.016(3) 0.030(4) 0.014(3) 0.005(3) 0.005(3) -0.001(3)
C4 0.018(3) 0.023(4) 0.015(3) 0.003(3) 0.001(3) -0.002(3)
C5 0.018(4) 0.024(4) 0.020(4) -0.001(3) 0.005(3) -0.007(3)
C6 0.024(4) 0.026(4) 0.015(3) 0.000(3) 0.010(3) -0.003(3)
C7 0.023(4) 0.029(4) 0.017(4) 0.002(3) 0.008(3) 0.001(3)
C8 0.032(4) 0.032(4) 0.019(4) 0.005(3) 0.014(3) -0.001(3)
C9 0.025(4) 0.027(4) 0.026(4) -0.003(3) 0.009(3) -0.001(3)
C10 0.031(4) 0.030(4) 0.014(4) -0.005(3) 0.009(3) -0.011(3)
C11A 0.036(4) 0.033(4) 0.033(4) -0.003(3) 0.013(3) 0.004(3)
C12A 0.028(4) 0.028(3) 0.026(3) -0.003(3) 0.012(3) 0.001(3)
C13A 0.033(4) 0.034(6) 0.033(7) -0.001(5) 0.011(4) 0.011(4)
C14A 0.035(5) 0.034(6) 0.031(7) -0.002(5) 0.013(5) -0.003(5)
C15A 0.042(5) 0.040(4) 0.033(4) 0.001(3) 0.014(3) 0.001(3)
C16A 0.028(4) 0.029(3) 0.020(3) 0.000(3) 0.009(3) -0.003(3)
C17A 0.035(5) 0.034(7) 0.023(4) 0.005(5) 0.005(4) -0.002(5)
C18A 0.045(5) 0.046(5) 0.030(5) 0.001(5) 0.019(4) -0.007(4)
C11B 0.036(4) 0.033(4) 0.033(4) -0.003(3) 0.013(3) 0.004(3)
C12B 0.028(4) 0.028(3) 0.026(3) -0.003(3) 0.012(3) 0.001(3)
C13B 0.033(4) 0.034(6) 0.033(7) -0.001(5) 0.011(4) 0.011(4)
C14B 0.035(5) 0.034(6) 0.031(7) -0.002(5) 0.013(5) -0.003(5)
C15B 0.042(5) 0.040(4) 0.033(4) 0.001(3) 0.014(3) 0.001(3)
C16B 0.028(4) 0.029(3) 0.020(3) 0.000(3) 0.009(3) -0.003(3)
C17B 0.035(5) 0.034(7) 0.023(4) 0.005(5) 0.005(4) -0.002(5)
C18B 0.045(5) 0.046(5) 0.030(5) 0.001(5) 0.019(4) -0.007(4)
C19 0.030(4) 0.035(5) 0.025(4) 0.006(3) 0.010(3) 0.003(3)
C20 0.037(5) 0.037(5) 0.046(6) 0.014(4) 0.011(4) -0.002(4)
C21 0.039(5) 0.040(5) 0.046(6) 0.004(4) 0.005(5) -0.003(4)
C22 0.015(4) 0.038(5) 0.039(5) 0.007(4) 0.016(3) 0.012(3)
C23 0.029(4) 0.022(4) 0.036(5) -0.004(3) 0.009(4) -0.006(3)

loop_
_atom_type_symbol
_atom_type_description
_atom_type_scat_dispersion_real
_atom_type_scat_dispersion_imag
_atom_type_scat_source
C C 0.0033 0.0016 'International Tables Vol C Tables 4.2.6.8 and 6.1.1.4'
H H 0.0000 0.0000 'International Tables Vol C Tables 4.2.6.8 and 6.1.1.4'
Ir Ir -1.4442 7.9887 'International Tables Vol C Tables 4.2.6.8 and 6.1.1.4'
N N 0.0061 0.0033 'International Tables Vol C Tables 4.2.6.8 and 6.1.1.4'
O O 0.0106 0.0060 'International Tables Vol C Tables 4.2.6.8 and 6.1.1.4'

loop_
_geom_angle_atom_site_label_1
_geom_angle_atom_site_label_2
_geom_angle_atom_site_label_3
_geom_angle
C23 Ir1 C1 103.9(3)
C23 Ir1 N1 92.1(3)
C1 Ir1 N1 77.6(3)
C23 Ir1 C22 168.7(3)
C1 Ir1 C22 87.3(3)
N1 Ir1 C22 89.1(3)
C23 Ir1 N2 95.7(3)
C1 Ir1 N2 77.1(3)
N1 Ir1 N2 154.6(3)
C22 Ir1 N2 87.9(3)
C23 Ir1 C19 87.5(3)
C1 Ir1 C19 168.6(3)
N1 Ir1 C19 102.0(3)
C22 Ir1 C19 81.3(3)
N2 Ir1 C19 102.5(3)
C7 O1 C11A 106.5(9)
C7 O1 C11B 103.9(7)
C10 O2 C15B 110.8(12)
C10 O2 C15A 103.7(7)
C7 N1 C12A 107.5(9)
C7 N1 C12B 110.4(7)
C7 N1 Ir1 112.8(5)
C12A N1 Ir1 138.2(8)
C12B N1 Ir1 136.7(6)
C10 N2 C16A 110.8(7)
C10 N2 C16B 103.2(12)
C10 N2 Ir1 113.8(5)
C16A N2 Ir1 134.5(6)
C16B N2 Ir1 142.9(11)
C6 C1 C2 120.7(7)
C6 C1 Ir1 119.8(5)
C2 C1 Ir1 119.4(5)
C1 C2 C3 120.0(7)
C1 C2 C7 108.2(6)
C3 C2 C7 131.8(6)
C4 C3 C2 117.7(6)
C4 C3 C8 120.0(7)
C2 C3 C8 122.3(7)
C3 C4 C5 123.8(7)
C3 C4 H4 118.1
C5 C4 H4 118.1
C6 C5 C4 116.7(7)
C6 C5 C9 124.6(7)
C4 C5 C9 118.6(7)
C1 C6 C5 121.0(6)
C1 C6 C10 108.4(7)
C5 C6 C10 130.5(7)
N1 C7 O1 115.9(7)
N1 C7 C2 121.9(7)
O1 C7 C2 122.2(6)
C3 C8 H8A 109.5
C3 C8 H8B 109.5
H8A C8 H8B 109.5
C3 C8 H8C 109.5
H8A C8 H8C 109.5
H8B C8 H8C 109.5
C5 C9 H9A 109.5
C5 C9 H9B 109.5
H9A C9 H9B 109.5
C5 C9 H9C 109.5
H9A C9 H9C 109.5
H9B C9 H9C 109.5
N2 C10 O2 116.6(7)
N2 C10 C6 120.7(7)
O2 C10 C6 122.6(7)
O1 C11A C12A 103.7(15)
O1 C11A H11A 111.0
C12A C11A H11A 111.0
O1 C11A H11B 111.0
C12A C11A H11B 111.0
H11A C11A H11B 109.0
N1 C12A C14A 106.5(18)
N1 C12A C13A 112.3(18)
C14A C12A C13A 110.3(11)
N1 C12A C11A 104.4(14)
C14A C12A C11A 111.3(12)
C13A C12A C11A 111.8(12)
C12A C13A H13A 109.5
C12A C13A H13B 109.5
H13A C13A H13B 109.5
C12A C13A H13C 109.5
H13A C13A H13C 109.5
H13B C13A H13C 109.5
C12A C14A H14A 109.5
C12A C14A H14B 109.5
H14A C14A H14B 109.5
C12A C14A H14C 109.5
H14A C14A H14C 109.5
H14B C14A H14C 109.5
O2 C15A C16A 107.0(10)
O2 C15A H15A 110.3
C16A C15A H15A 110.3
O2 C15A H15B 110.3
C16A C15A H15B 110.3
H15A C15A H15B 108.6
N2 C16A C17A 112.8(12)
N2 C16A C18A 110.0(17)
C17A C16A C18A 111.0(9)
N2 C16A C15A 99.8(10)
C17A C16A C15A 111.6(9)
C18A C16A C15A 111.0(9)
C16A C17A H17A 109.5
C16A C17A H17B 109.5
H17A C17A H17B 109.5
C16A C17A H17C 109.5
H17A C17A H17C 109.5
H17B C17A H17C 109.5
C16A C18A H18A 109.5
C16A C18A H18B 109.5
H18A C18A H18B 109.5
C16A C18A H18C 109.5
H18A C18A H18C 109.5
H18B C18A H18C 109.5
O1 C11B C12B 104.4(11)
O1 C11B H11C 110.9
C12B C11B H11C 110.9
O1 C11B H11D 110.9
C12B C11B H11D 110.9
H11C C11B H11D 108.9
N1 C12B C14B 115.8(13)
N1 C12B C13B 106.4(13)
C14B C12B C13B 110.3(9)
N1 C12B C11B 101.0(11)
C14B C12B C11B 111.3(10)
C13B C12B C11B 111.7(10)
C12B C13B H13D 109.5
C12B C13B H13E 109.5
H13D C13B H13E 109.5
C12B C13B H13F 109.5
H13D C13B H13F 109.5
H13E C13B H13F 109.5
C12B C14B H14D 109.5
C12B C14B H14E 109.5
H14D C14B H14E 109.5
C12B C14B H14F 109.5
H14D C14B H14F 109.5
H14E C14B H14F 109.5
O2 C15B C16B 99(2)
O2 C15B H15C 112.0
C16B C15B H15C 112.0
O2 C15B H15D 112.0
C16B C15B H15D 112.0
H15C C15B H15D 109.6
N2 C16B C18B 113(4)
N2 C16B C17B 103(2)
C18B C16B C17B 110.5(12)
N2 C16B C15B 107(2)
C18B C16B C15B 111.6(13)
C17B C16B C15B 111.7(13)
C16B C17B H17D 109.5
C16B C17B H17E 109.5
H17D C17B H17E 109.5
C16B C17B H17F 109.5
H17D C17B H17F 109.5
H17E C17B H17F 109.5
C16B C18B H18D 109.5
C16B C18B H18E 109.5
H18D C18B H18E 109.5
C16B C18B H18F 109.5
H18D C18B H18F 109.5
H18E C18B H18F 109.5
C20 C19 Ir1 109.0(5)
C20 C19 H19A 109.9
Ir1 C19 H19A 109.9
C20 C19 H19B 109.9
Ir1 C19 H19B 109.9
H19A C19 H19B 108.3
C21 C20 C19 111.4(8)
C21 C20 H20A 109.4
C19 C20 H20A 109.4
C21 C20 H20B 109.4
C19 C20 H20B 109.4
H20A C20 H20B 108.0
C20 C21 C22 109.8(8)
C20 C21 H21A 109.7
C22 C21 H21A 109.7
C20 C21 H21B 109.7
C22 C21 H21B 109.7
H21A C21 H21B 108.2
C21 C22 Ir1 112.9(6)
C21 C22 H22A 109.0
Ir1 C22 H22A 109.0
C21 C22 H22B 109.0
Ir1 C22 H22B 109.0
H22A C22 H22B 107.8
O3 C23 Ir1 172.9(7)

loop_
_geom_bond_atom_site_label_1
_geom_bond_atom_site_label_2
_geom_bond_distance
Ir1 C23 1.895(8)
Ir1 C1 2.013(7)
Ir1 N1 2.096(7)
Ir1 C22 2.102(8)
Ir1 N2 2.103(6)
Ir1 C19 2.188(8)
O1 C7 1.357(9)
O1 C11A 1.45(2)
O1 C11B 1.526(16)
O2 C10 1.344(9)
O2 C15B 1.44(3)
O2 C15A 1.493(15)
O3 C23 1.158(10)
N1 C7 1.300(10)
N1 C12A 1.46(2)
N1 C12B 1.490(18)
N2 C10 1.295(10)
N2 C16A 1.488(18)
N2 C16B 1.52(4)
C1 C6 1.394(10)
C1 C2 1.398(10)
C2 C3 1.412(10)
C2 C7 1.442(10)
C3 C4 1.384(10)
C3 C8 1.517(9)
C4 C5 1.414(10)
C4 H4 0.9500
C5 C6 1.399(11)
C5 C9 1.508(10)
C6 C10 1.453(10)
C8 H8A 0.9800
C8 H8B 0.9800
C8 H8C 0.9800
C9 H9A 0.9800
C9 H9B 0.9800
C9 H9C 0.9800
C11A C12A 1.535(12)
C11A H11A 0.9900
C11A H11B 0.9900
C12A C14A 1.519(11)
C12A C13A 1.521(12)
C13A H13A 0.9800
C13A H13B 0.9800
C13A H13C 0.9800
C14A H14A 0.9800
C14A H14B 0.9800
C14A H14C 0.9800
C15A C16A 1.536(11)
C15A H15A 0.9900
C15A H15B 0.9900
C16A C17A 1.518(11)
C16A C18A 1.519(10)
C17A H17A 0.9800
C17A H17B 0.9800
C17A H17C 0.9800
C18A H18A 0.9800
C18A H18B 0.9800
C18A H18C 0.9800
C11B C12B 1.534(11)
C11B H11C 0.9900
C11B H11D 0.9900
C12B C14B 1.519(11)
C12B C13B 1.522(11)
C13B H13D 0.9800
C13B H13E 0.9800
C13B H13F 0.9800
C14B H14D 0.9800
C14B H14E 0.9800
C14B H14F 0.9800
C15B C16B 1.533(12)
C15B H15C 0.9900
C15B H15D 0.9900
C16B C18B 1.519(11)
C16B C17B 1.520(12)
C17B H17D 0.9800
C17B H17E 0.9800
C17B H17F 0.9800
C18B H18D 0.9800
C18B H18E 0.9800
C18B H18F 0.9800
C19 C20 1.541(12)
C19 H19A 0.9900
C19 H19B 0.9900
C20 C21 1.505(13)
C20 H20A 0.9900
C20 H20B 0.9900
C21 C22 1.512(12)
C21 H21A 0.9900
C21 H21B 0.9900
C22 H22A 0.9900
C22 H22B 0.9900

loop_
_geom_torsion_atom_site_label_1
_geom_torsion_atom_site_label_2
_geom_torsion_atom_site_label_3
_geom_torsion_atom_site_label_4
_geom_torsion
C6 C1 C2 C3 3.8(11)
Ir1 C1 C2 C3 -179.7(5)
C6 C1 C2 C7 -175.9(7)
Ir1 C1 C2 C7 0.6(8)
C1 C2 C3 C4 -2.4(11)
C7 C2 C3 C4 177.2(7)
C1 C2 C3 C8 176.7(7)
C7 C2 C3 C8 -3.7(13)
C2 C3 C4 C5 -0.4(11)
C8 C3 C4 C5 -179.5(7)
C3 C4 C5 C6 1.8(11)
C3 C4 C5 C9 -178.5(7)
C2 C1 C6 C5 -2.4(11)
Ir1 C1 C6 C5 -178.9(5)
C2 C1 C6 C10 -179.6(7)
Ir1 C1 C6 C10 3.8(8)
C4 C5 C6 C1 -0.4(11)
C9 C5 C6 C1 179.9(7)
C4 C5 C6 C10 176.3(8)
C9 C5 C6 C10 -3.4(13)
C12A N1 C7 O1 8.0(12)
C12B N1 C7 O1 -0.5(11)
Ir1 N1 C7 O1 176.7(5)
C12A N1 C7 C2 -170.4(10)
C12B N1 C7 C2 -178.9(9)
Ir1 N1 C7 C2 -1.7(9)
C11A O1 C7 N1 -14.4(15)
C11B O1 C7 N1 13.5(11)
C11A O1 C7 C2 164.0(13)
C11B O1 C7 C2 -168.1(10)
C1 C2 C7 N1 0.7(10)
C3 C2 C7 N1 -178.9(8)
C1 C2 C7 O1 -177.5(7)
C3 C2 C7 O1 2.8(13)
C16A N2 C10 O2 -5.5(11)
C16B N2 C10 O2 2.1(14)
Ir1 N2 C10 O2 -176.1(5)
C16A N2 C10 C6 171.8(8)
C16B N2 C10 C6 179.3(12)
Ir1 N2 C10 C6 1.1(9)
C15B O2 C10 N2 -13.0(19)
C15A O2 C10 N2 12.6(11)
C15B O2 C10 C6 169.9(18)
C15A O2 C10 C6 -164.6(10)
C1 C6 C10 N2 -3.1(10)
C5 C6 C10 N2 180.0(8)
C1 C6 C10 O2 174.0(7)
C5 C6 C10 O2 -3.0(13)
C7 O1 C11A C12A 13.7(17)
C7 N1 C12A C14A -116.3(12)
Ir1 N1 C12A C14A 79.3(17)
C7 N1 C12A C13A 122.9(13)
Ir1 N1 C12A C13A -41.5(19)
C7 N1 C12A C11A 1.6(15)
Ir1 N1 C12A C11A -162.8(12)
O1 C11A C12A N1 -9.3(18)
O1 C11A C12A C14A 105(2)
O1 C11A C12A C13A -131(2)
C10 O2 C15A C16A -14.2(13)
C10 N2 C16A C17A -122.8(10)
Ir1 N2 C16A C17A 45.2(14)
C10 N2 C16A C18A 112.6(11)
Ir1 N2 C16A C18A -79.4(12)
C10 N2 C16A C15A -4.2(11)
Ir1 N2 C16A C15A 163.8(8)
O2 C15A C16A N2 11.0(13)
O2 C15A C16A C17A 130.6(14)
O2 C15A C16A C18A -104.9(16)
C7 O1 C11B C12B -20.2(13)
C7 N1 C12B C14B -132.8(11)
Ir1 N1 C12B C14B 50.9(16)
C7 N1 C12B C13B 104.2(11)
Ir1 N1 C12B C13B -72.1(13)
C7 N1 C12B C11B -12.5(12)
Ir1 N1 C12B C11B 171.2(9)
O1 C11B C12B N1 19.2(13)
O1 C11B C12B C14B 142.7(14)
O1 C11B C12B C13B -93.5(15)
C10 O2 C15B C16B 16(2)
C10 N2 C16B C18B 131.9(17)
Ir1 N2 C16B C18B -51(3)
C10 N2 C16B C17B -109.2(17)
Ir1 N2 C16B C17B 68(3)
C10 N2 C16B C15B 8.7(19)
Ir1 N2 C16B C15B -174.1(17)
O2 C15B C16B N2 -15(2)
O2 C15B C16B C18B -139(3)
O2 C15B C16B C17B 97(3)
Ir1 C19 C20 C21 -31.9(9)
C19 C20 C21 C22 44.2(11)
C20 C21 C22 Ir1 -35.5(10)
